data_1529723
loop_
_publ_author_name
'Carillo-Cabrera, W.'
'Thomas, J.O.'
'Farrington, G.C.'

_publ_section_title
;
 The structure of the lanthanide Gd3+, Eu3+ and Nd3+ beta''- aluminas
;
_journal_name_full 'Solid State Ionics'
_journal_page_first 317
_journal_page_last 323
_journal_volume 28
_journal_year 1988
_chemical_formula_sum 'Al10.139 Nd0.542 O16.116'
_chemical_name_systematic 'Nd0.542 Al10.139 O16.116'
_space_group_IT_number 166
_symmetry_space_group_name_Hall '-R 3 2"'
_symmetry_space_group_name_H-M 'R -3 m :H'
_cell_angle_alpha 90
_cell_angle_beta 90
_cell_angle_gamma 120
_cell_formula_units_Z 3
_cell_length_a 5.628
_cell_length_b 5.628
_cell_length_c 33.259
_cell_volume 912.322
_citation_journal_id_ASTM SSIOD3
_cod_data_source_file Carillo-Cabrera_SSIOD3_1988_1738.cif
_cod_data_source_block Al10.139Nd0.542O16.116
_cod_original_cell_volume 912.3216
_cod_database_code 1529723

loop_
_symmetry_equiv_pos_as_xyz
x,y,z
-y,x-y,z
-x+y,-x,z
y,x,-z
-x,-x+y,-z
x-y,-y,-z
-x,-y,-z
y,-x+y,-z
x-y,x,-z
-y,-x,z
x,x-y,z
-x+y,y,z
x+2/3,y+1/3,z+1/3
-y+2/3,x-y+1/3,z+1/3
-x+y+2/3,-x+1/3,z+1/3
y+2/3,x+1/3,-z+1/3
-x+2/3,-x+y+1/3,-z+1/3
x-y+2/3,-y+1/3,-z+1/3
-x+2/3,-y+1/3,-z+1/3
y+2/3,-x+y+1/3,-z+1/3
x-y+2/3,x+1/3,-z+1/3
-y+2/3,-x+1/3,z+1/3
x+2/3,x-y+1/3,z+1/3
-x+y+2/3,y+1/3,z+1/3
x+1/3,y+2/3,z+2/3
-y+1/3,x-y+2/3,z+2/3
-x+y+1/3,-x+2/3,z+2/3
y+1/3,x+2/3,-z+2/3
-x+1/3,-x+y+2/3,-z+2/3
x-y+1/3,-y+2/3,-z+2/3
-x+1/3,-y+2/3,-z+2/3
y+1/3,-x+y+2/3,-z+2/3
x-y+1/3,x+2/3,-z+2/3
-y+1/3,-x+2/3,z+2/3
x+1/3,x-y+2/3,z+2/3
-x+y+1/3,y+2/3,z+2/3

loop_
_atom_site_label
_atom_site_type_symbol
_atom_site_fract_x
_atom_site_fract_y
_atom_site_fract_z
_atom_site_occupancy
_atom_site_U_iso_or_equiv
O1 O-2 0.15367 0.30734 0.03485 0.932 0.0
Al2 Al+3 0 0 0.35029 0.5 0.0
Nd2 Nd+3 0.33333 0.16667 0.16667 0.172 0.0
Al1 Al+3 0 0 0 0.929 0.0
O2 O-2 0 0 0.29455 1 0.0
Nd1 Nd+3 0 0 -0.1747 0.013 0.0
O5 O-2 -0.3765 -0.753 -0.16667 0.167 0.0
Al5 Al+3 0 0 0.45022 0.905 0.0
Al4 Al+3 0.3345 0.16725 0.07204 0.928 0.0
O4 O-2 0.16303 0.32606 0.23405 0.937 0.0
Al3 Al+3 0 0 -0.35029 0.416 0.0
O3 O-2 0 0 0.0988 0.95 0.0
